data_7035722
loop_
_publ_author_name
'Sun, Ying-Ji'
'Huang, Qian-Qian'
'Li, Pei'
'Zhang, Jian-Jun'

_publ_section_title
;
 Catalytic dioxygenation of flavonol by M(II)-complexes (M = Mn, Fe, Co,
 Ni, Cu and Zn) - mimicking the M(II)-substituted quercetin
 2,3-dioxygenase.
;
_journal_issue 31
_journal_name_full 'Dalton transactions (Cambridge, England : 2003)'
_journal_page_first 13926
_journal_page_last 13938
_journal_paper_doi 10.1039/c5dt01760b
_journal_volume 44
_journal_year 2015
_chemical_formula_sum 'C42 H40 Cl2 Co2 N6 O6'
_chemical_formula_weight 913.56
_chemical_name_systematic
; 
 ? 
;
_space_group_IT_number 14
_symmetry_cell_setting monoclinic
_symmetry_space_group_name_Hall '-P 2yn'
_symmetry_space_group_name_H-M 'P 1 21/n 1'
_atom_sites_solution_hydrogens geom
_atom_sites_solution_primary direct
_atom_sites_solution_secondary difmap
_audit_creation_method SHELXL-97
_audit_update_record
;
2015-04-24 deposited with the CCDC.
2015-06-24 downloaded from the CCDC.
;
_cell_angle_alpha 90.00
_cell_angle_beta 96.148(10)
_cell_angle_gamma 90.00
_cell_formula_units_Z 2
_cell_length_a 8.726(5)
_cell_length_b 20.348(11)
_cell_length_c 12.677(7)
_cell_measurement_reflns_used 1785
_cell_measurement_temperature 296(2)
_cell_measurement_theta_max 22.202
_cell_measurement_theta_min 2.552
_cell_volume 2238(2)
_computing_cell_refinement 'Bruker SMART'
_computing_data_collection 'Bruker SMART'
_computing_data_reduction 'Bruker SAINT'
_computing_molecular_graphics 'Bruker SHELXTL'
_computing_publication_material 'Bruker SHELXTL'
_computing_structure_refinement 'SHELXL-97 (Sheldrick, 1997)'
_computing_structure_solution 'SHELXS-97 (Sheldrick, 1990)'
_diffrn_ambient_temperature 296(2)
_diffrn_measured_fraction_theta_full 0.998
_diffrn_measured_fraction_theta_max 0.998
_diffrn_measurement_device_type 'CCD area detector'
_diffrn_measurement_method 'phi and omega scans'
_diffrn_radiation_monochromator graphite
_diffrn_radiation_source 'fine-focus sealed tube'
_diffrn_radiation_type MoK\a
_diffrn_radiation_wavelength 0.71073
_diffrn_reflns_av_R_equivalents 0.0454
_diffrn_reflns_av_unetI/netI 0.0495
_diffrn_reflns_limit_h_max 10
_diffrn_reflns_limit_h_min -10
_diffrn_reflns_limit_k_max 23
_diffrn_reflns_limit_k_min -24
_diffrn_reflns_limit_l_max 15
_diffrn_reflns_limit_l_min -15
_diffrn_reflns_number 12698
_diffrn_reflns_theta_full 25.00
_diffrn_reflns_theta_max 25.00
_diffrn_reflns_theta_min 1.90
_exptl_absorpt_coefficient_mu 0.911
_exptl_absorpt_correction_T_max 0.7456
_exptl_absorpt_correction_T_min 0.6598
_exptl_absorpt_correction_type multi-scan
_exptl_absorpt_process_details 'SADABS (Sheldrick, 1996)'
_exptl_crystal_colour pink
_exptl_crystal_density_diffrn 1.356
_exptl_crystal_density_method 'not measured'
_exptl_crystal_description block
_exptl_crystal_F_000 940
_exptl_crystal_size_max 0.30
_exptl_crystal_size_mid 0.20
_exptl_crystal_size_min 0.20
_platon_squeeze_details
;
;
_refine_diff_density_max 0.298
_refine_diff_density_min -0.238
_refine_diff_density_rms 0.050
_refine_ls_extinction_method none
_refine_ls_goodness_of_fit_ref 1.001
_refine_ls_hydrogen_treatment constr
_refine_ls_matrix_type full
_refine_ls_number_parameters 262
_refine_ls_number_reflns 3939
_refine_ls_number_restraints 0
_refine_ls_restrained_S_all 1.001
_refine_ls_R_factor_all 0.0534
_refine_ls_R_factor_gt 0.0369
_refine_ls_shift/su_max 0.001
_refine_ls_shift/su_mean 0.000
_refine_ls_structure_factor_coef Fsqd
_refine_ls_weighting_details 'calc w=1/[\s^2^(Fo^2^)+(0.0327P)^2^+0.0000P] where P=(Fo^2^+2Fc^2^)/3'
_refine_ls_weighting_scheme calc
_refine_ls_wR_factor_gt 0.0762
_refine_ls_wR_factor_ref 0.0808
_reflns_number_gt 2933
_reflns_number_total 3939
_reflns_threshold_expression >2sigma(I)
_cod_data_source_file c5dt01760b2.cif
_cod_data_source_block p
_cod_depositor_comments
;
The following automatic conversions were performed:

'_symmetry_cell_setting' value 'Monoclinic' changed to 'monoclinic'
according to
/usr/data/users/saulius/crontab/automatic-downloads/rss-feeds/RSC/lib/dictionaries/cif_core.dic
dictionary named 'cif_core.dic' version 2.4.2 from 2011-04-26.

'_exptl_absorpt_correction_type' value 'multi scan' changed to
'multi-scan' according to
/usr/data/users/saulius/crontab/automatic-downloads/rss-feeds/RSC/lib/dictionaries/cif_core.dic
dictionary named 'cif_core.dic' version 2.4.2 from 2011-04-26.

Automatic conversion script
Id: cif_fix_values 3271 2015-04-21 07:52:19Z andrius 

 Adding full bibliography for 7035720--7035724.cif.
;
_cod_original_sg_symbol_H-M P2(1)/n
_cod_database_code 7035722

loop_
_symmetry_equiv_pos_as_xyz
'x, y, z'
'-x+1/2, y+1/2, -z+1/2'
'-x, -y, -z'
'x-1/2, -y-1/2, z-1/2'

loop_
_atom_site_label
_atom_site_type_symbol
_atom_site_fract_x
_atom_site_fract_y
_atom_site_fract_z
_atom_site_U_iso_or_equiv
_atom_site_adp_type
_atom_site_occupancy
_atom_site_symmetry_multiplicity
_atom_site_calc_flag
_atom_site_refinement_flags
Co1 Co 0.94717(4) 0.110228(15) 0.04647(3) 0.03171(12) Uani 1 1 d .
Cl1 Cl 1.04582(8) 0.20095(3) 0.16392(5) 0.04530(19) Uani 1 1 d .
O1 O 0.85186(19) 0.03246(7) -0.05330(13) 0.0361(4) Uani 1 1 d .
O2 O 0.9556(2) -0.04302(8) -0.15133(13) 0.0443(5) Uani 1 1 d .
O3 O 0.8469(3) 0.17223(9) -0.50771(15) 0.0628(6) Uani 1 1 d .
N1 N 0.8181(2) 0.17954(9) -0.06185(16) 0.0348(5) Uani 1 1 d .
N2 N 0.7270(2) 0.11360(10) 0.10734(17) 0.0371(5) Uani 1 1 d .
N3 N 1.1081(2) 0.13221(9) -0.06378(16) 0.0335(5) Uani 1 1 d .
C1 C 0.7125(3) 0.21330(12) 0.0045(2) 0.0423(7) Uani 1 1 d .
H9A H 0.6342 0.2368 -0.0406 0.051 Uiso 1 1 calc R
H9B H 0.7699 0.2450 0.0503 0.051 Uiso 1 1 calc R
C2 C 0.6368(3) 0.16418(12) 0.0713(2) 0.0382(6) Uani 1 1 d .
C3 C 0.4863(3) 0.17103(14) 0.0967(2) 0.0453(7) Uani 1 1 d .
H11A H 0.4261 0.2064 0.0707 0.054 Uiso 1 1 calc R
C4 C 0.4278(3) 0.12496(16) 0.1607(2) 0.0562(8) Uani 1 1 d .
H12A H 0.3278 0.1289 0.1789 0.067 Uiso 1 1 calc R
C5 C 0.5192(3) 0.07295(15) 0.1976(2) 0.0543(8) Uani 1 1 d .
H13A H 0.4816 0.0409 0.2404 0.065 Uiso 1 1 calc R
C6 C 0.6681(3) 0.06912(13) 0.1697(2) 0.0437(7) Uani 1 1 d .
H14A H 0.7299 0.0342 0.1953 0.052 Uiso 1 1 calc R
C7 C 0.9344(3) 0.22443(12) -0.0990(2) 0.0420(7) Uani 1 1 d .
H15A H 0.9637 0.2571 -0.0448 0.050 Uiso 1 1 calc R
H15B H 0.8906 0.2472 -0.1624 0.050 Uiso 1 1 calc R
C8 C 1.0749(3) 0.18634(12) -0.1229(2) 0.0378(6) Uani 1 1 d .
C9 C 1.1667(3) 0.20606(14) -0.1998(2) 0.0492(7) Uani 1 1 d .
H17A H 1.1431 0.2442 -0.2386 0.059 Uiso 1 1 calc R
C10 C 1.2929(3) 0.16892(15) -0.2185(2) 0.0566(8) Uani 1 1 d .
H18A H 1.3567 0.1819 -0.2689 0.068 Uiso 1 1 calc R
C11 C 1.3224(3) 0.11238(14) -0.1610(2) 0.0478(7) Uani 1 1 d .
H19A H 1.4045 0.0855 -0.1742 0.057 Uiso 1 1 calc R
C12 C 1.2299(3) 0.09552(12) -0.0836(2) 0.0387(6) Uani 1 1 d .
H21A H 1.2524 0.0576 -0.0440 0.046 Uiso 1 1 calc R
C13 C 0.7218(3) 0.14695(12) -0.1517(2) 0.0390(6) Uani 1 1 d .
H8A H 0.6477 0.1789 -0.1828 0.047 Uiso 1 1 calc R
H8B H 0.6639 0.1119 -0.1224 0.047 Uiso 1 1 calc R
C14 C 0.8043(3) 0.11821(11) -0.2400(2) 0.0339(6) Uani 1 1 d .
C15 C 0.7960(3) 0.15396(12) -0.3333(2) 0.0422(7) Uani 1 1 d .
H7A H 0.7435 0.1938 -0.3373 0.051 Uiso 1 1 calc R
C16 C 0.8638(3) 0.13212(12) -0.4207(2) 0.0452(7) Uani 1 1 d .
C17 C 0.9409(3) 0.07268(13) -0.4160(2) 0.0494(7) Uani 1 1 d .
H3A H 0.9869 0.0574 -0.4742 0.059 Uiso 1 1 calc R
C18 C 0.9485(3) 0.03646(12) -0.3238(2) 0.0440(7) Uani 1 1 d .
H4A H 1.0007 -0.0034 -0.3209 0.053 Uiso 1 1 calc R
C19 C 0.8815(3) 0.05701(11) -0.23497(19) 0.0333(6) Uani 1 1 d .
C20 C 0.8968(3) 0.01287(12) -0.1386(2) 0.0335(6) Uani 1 1 d .
C21 C 0.8974(5) 0.14828(16) -0.6038(2) 0.0787(11) Uani 1 1 d .
H1A H 0.8823 0.1816 -0.6575 0.118 Uiso 1 1 calc R
H1B H 0.8390 0.1099 -0.6266 0.118 Uiso 1 1 calc R
H1C H 1.0048 0.1372 -0.5921 0.118 Uiso 1 1 calc R

loop_
_atom_site_aniso_label
_atom_site_aniso_U_11
_atom_site_aniso_U_22
_atom_site_aniso_U_33
_atom_site_aniso_U_23
_atom_site_aniso_U_13
_atom_site_aniso_U_12
Co1 0.0348(2) 0.02637(19) 0.0345(2) 0.00159(15) 0.00645(15) 0.00175(15)
Cl1 0.0520(4) 0.0369(4) 0.0477(4) -0.0078(3) 0.0080(3) -0.0056(3)
O1 0.0415(11) 0.0322(10) 0.0346(10) 0.0018(8) 0.0040(8) -0.0009(8)
O2 0.0639(13) 0.0283(10) 0.0392(11) 0.0011(8) -0.0007(9) 0.0099(9)
O3 0.1100(18) 0.0445(12) 0.0350(11) 0.0094(9) 0.0137(11) 0.0196(11)
N1 0.0385(13) 0.0276(11) 0.0388(12) -0.0001(9) 0.0064(10) 0.0054(9)
N2 0.0389(13) 0.0333(12) 0.0395(13) -0.0027(10) 0.0066(10) 0.0011(10)
N3 0.0348(12) 0.0292(11) 0.0366(12) -0.0011(9) 0.0041(10) -0.0044(10)
C1 0.0496(17) 0.0344(15) 0.0434(16) 0.0002(12) 0.0070(14) 0.0143(13)
C2 0.0417(16) 0.0378(15) 0.0354(15) -0.0107(12) 0.0058(13) 0.0036(13)
C3 0.0415(17) 0.0524(18) 0.0423(17) -0.0091(14) 0.0055(14) 0.0107(14)
C4 0.0387(17) 0.082(2) 0.0492(19) -0.0143(17) 0.0128(15) 0.0005(16)
C5 0.0502(19) 0.060(2) 0.0555(19) 0.0010(16) 0.0170(16) -0.0072(16)
C6 0.0449(17) 0.0429(17) 0.0443(16) -0.0002(13) 0.0097(14) -0.0007(13)
C7 0.0530(18) 0.0293(14) 0.0444(16) 0.0047(12) 0.0083(14) -0.0013(13)
C8 0.0435(17) 0.0322(15) 0.0375(15) 0.0011(12) 0.0028(13) -0.0049(12)
C9 0.0527(19) 0.0496(18) 0.0460(18) 0.0146(14) 0.0081(15) -0.0086(15)
C10 0.0453(19) 0.070(2) 0.057(2) 0.0094(17) 0.0190(16) -0.0082(17)
C11 0.0380(16) 0.0522(18) 0.0543(18) -0.0036(15) 0.0100(14) -0.0058(14)
C12 0.0349(15) 0.0377(15) 0.0434(16) -0.0008(12) 0.0035(13) -0.0057(12)
C13 0.0388(16) 0.0383(15) 0.0395(16) 0.0039(12) 0.0020(13) 0.0096(12)
C14 0.0348(15) 0.0307(14) 0.0353(15) -0.0017(11) -0.0004(12) -0.0004(11)
C15 0.0530(18) 0.0327(15) 0.0403(16) 0.0012(12) 0.0017(14) 0.0076(13)
C16 0.067(2) 0.0340(15) 0.0341(16) 0.0026(12) 0.0009(14) 0.0056(14)
C17 0.073(2) 0.0405(17) 0.0361(15) -0.0031(13) 0.0120(15) 0.0098(15)
C18 0.0609(19) 0.0315(15) 0.0384(16) -0.0008(12) 0.0005(14) 0.0143(13)
C19 0.0357(15) 0.0288(14) 0.0343(14) -0.0003(11) -0.0016(12) -0.0005(11)
C20 0.0299(14) 0.0304(15) 0.0382(15) -0.0004(12) -0.0059(12) -0.0037(11)
C21 0.133(3) 0.070(2) 0.0352(18) 0.0092(16) 0.021(2) 0.018(2)

loop_
_atom_type_symbol
_atom_type_description
_atom_type_scat_dispersion_real
_atom_type_scat_dispersion_imag
_atom_type_scat_source
C C 0.0033 0.0016 'International Tables Vol C Tables 4.2.6.8 and 6.1.1.4'
H H 0.0000 0.0000 'International Tables Vol C Tables 4.2.6.8 and 6.1.1.4'
N N 0.0061 0.0033 'International Tables Vol C Tables 4.2.6.8 and 6.1.1.4'
O O 0.0106 0.0060 'International Tables Vol C Tables 4.2.6.8 and 6.1.1.4'
Co Co 0.3494 0.9721 'International Tables Vol C Tables 4.2.6.8 and 6.1.1.4'
Cl Cl 0.1484 0.1585 'International Tables Vol C Tables 4.2.6.8 and 6.1.1.4'

loop_
_geom_angle_atom_site_label_1
_geom_angle_atom_site_label_2
_geom_angle_atom_site_label_3
_geom_angle
_geom_angle_site_symmetry_1
_geom_angle_site_symmetry_3
O2 Co1 N3 108.20(8) 3_755 .
O2 Co1 O1 89.86(8) 3_755 .
N3 Co1 O1 90.53(7) . .
O2 Co1 N2 96.52(8) 3_755 .
N3 Co1 N2 155.03(8) . .
O1 Co1 N2 85.98(7) . .
O2 Co1 N1 173.86(8) 3_755 .
N3 Co1 N1 77.57(8) . .
O1 Co1 N1 87.96(8) . .
N2 Co1 N1 77.60(8) . .
O2 Co1 Cl1 90.83(6) 3_755 .
N3 Co1 Cl1 91.54(6) . .
O1 Co1 Cl1 177.49(5) . .
N2 Co1 Cl1 91.54(6) . .
N1 Co1 Cl1 91.10(7) . .
C20 O1 Co1 127.41(15) . .
C20 O2 Co1 132.02(17) . 3_755
C16 O3 C21 118.0(2) . .
C7 N1 C1 112.58(19) . .
C7 N1 C13 112.3(2) . .
C1 N1 C13 107.8(2) . .
C7 N1 Co1 105.81(15) . .
C1 N1 Co1 104.55(15) . .
C13 N1 Co1 113.61(14) . .
C6 N2 C2 118.0(2) . .
C6 N2 Co1 127.24(17) . .
C2 N2 Co1 114.59(17) . .
C8 N3 C12 118.5(2) . .
C8 N3 Co1 114.77(17) . .
C12 N3 Co1 126.55(17) . .
N1 C1 C2 110.38(19) . .
N2 C2 C3 122.0(2) . .
N2 C2 C1 115.0(2) . .
C3 C2 C1 123.0(2) . .
C4 C3 C2 119.2(3) . .
C3 C4 C5 119.2(3) . .
C4 C5 C6 118.8(3) . .
N2 C6 C5 122.9(3) . .
N1 C7 C8 110.28(19) . .
N3 C8 C9 121.5(2) . .
N3 C8 C7 116.1(2) . .
C9 C8 C7 122.4(2) . .
C10 C9 C8 119.7(3) . .
C11 C10 C9 118.5(3) . .
C10 C11 C12 119.7(3) . .
N3 C12 C11 122.0(3) . .
N1 C13 C14 117.5(2) . .
C15 C14 C19 118.8(2) . .
C15 C14 C13 116.4(2) . .
C19 C14 C13 124.7(2) . .
C14 C15 C16 121.9(2) . .
O3 C16 C17 124.5(2) . .
O3 C16 C15 115.8(2) . .
C17 C16 C15 119.6(2) . .
C16 C17 C18 118.9(3) . .
C17 C18 C19 122.8(2) . .
C18 C19 C14 118.0(2) . .
C18 C19 C20 117.9(2) . .
C14 C19 C20 124.1(2) . .
O1 C20 O2 124.3(2) . .
O1 C20 C19 120.0(2) . .
O2 C20 C19 115.7(2) . .

loop_
_geom_bond_atom_site_label_1
_geom_bond_atom_site_label_2
_geom_bond_distance
_geom_bond_site_symmetry_2
Co1 O2 2.0287(18) 3_755
Co1 N3 2.132(2) .
Co1 O1 2.1379(18) .
Co1 N2 2.146(2) .
Co1 N1 2.194(2) .
Co1 Cl1 2.4680(11) .
O1 C20 1.254(3) .
O2 C20 1.265(3) .
O2 Co1 2.0287(18) 3_755
O3 C16 1.367(3) .
O3 C21 1.425(3) .
N1 C7 1.479(3) .
N1 C1 1.482(3) .
N1 C13 1.496(3) .
N2 C6 1.340(3) .
N2 C2 1.346(3) .
N3 C8 1.346(3) .
N3 C12 1.345(3) .
C1 C2 1.507(3) .
C2 C3 1.393(4) .
C3 C4 1.373(4) .
C4 C5 1.376(4) .
C5 C6 1.385(4) .
C7 C8 1.508(4) .
C8 C9 1.386(4) .
C9 C10 1.377(4) .
C10 C11 1.371(4) .
C11 C12 1.379(4) .
C13 C14 1.512(3) .
C14 C15 1.384(3) .
C14 C19 1.414(3) .
C15 C16 1.385(4) .
C16 C17 1.382(4) .
C17 C18 1.378(4) .
C18 C19 1.388(3) .
C19 C20 1.511(3) .

loop_
_platon_squeeze_void_nr
_platon_squeeze_void_average_x
_platon_squeeze_void_average_y
_platon_squeeze_void_average_z
_platon_squeeze_void_volume
_platon_squeeze_void_count_electrons
_platon_squeeze_void_content
1 0.000 0.500 0.000 186 42 ' '
2 0.500 0.000 0.500 186 42 ' '
